data_2101039
loop_
_publ_author_name
'Glazer, A. M.'
'Roleder, K.'
'Dec, J.'

_publ_section_title
;
 Structure and disorder in single-crystal lead zirconate, PbZrO~3~
;
_journal_issue 5
_journal_name_full 'Acta Crystallographica Section B'
_journal_page_first 846
_journal_page_last 852
_journal_paper_doi 10.1107/S0108768193005129
_journal_volume 49
_journal_year 1993
_chemical_formula_sum 'O3 Pb Zr'
_chemical_formula_weight 346.42
_symmetry_cell_setting orthorhombic
_symmetry_space_group_name_Hall '-P 2 2ab'
_symmetry_space_group_name_H-M 'P b a m'
_cell_angle_alpha 90.0
_cell_angle_beta 90.0
_cell_angle_gamma 90.0
_cell_formula_units_Z 8
_cell_length_a 5.889(3)
_cell_length_b 11.784(4)
_cell_length_c 8.226(2)
_cell_volume 570.9(4)
_diffrn_radiation_type MoK\a
_diffrn_radiation_wavelength 0.71069
_exptl_absorpt_coefficient_mu 61.268
_exptl_crystal_density_diffrn 8.06
_cod_data_source_file hu0418.cif
_cod_data_source_block hu0418a
_cod_original_cell_volume 570.8(4)
_cod_database_code 2101039

loop_
_atom_site_label
_atom_site_fract_x
_atom_site_fract_y
_atom_site_fract_z
_atom_site_U_iso_or_equiv
Pb1 .705(4) .124(2) .0 .012(5)
Pb2 .711(5) .131(2) .5 .027(6)
Zr .2435(7) .132(3) .25(3) .008(2)
O1A .3083 .1720 .0 .034(8)
O1B .3057 .1132 .0 .034(8)
O2A .2993 .1044 .5 .034(8)
O2B .3103 .1770 .5 .034(8)
O3A .0316 .2666 .2914 .034(8)
O3B .0292 .2651 .2089 .034(8)
O4A .0 .50 .1993 .034(8)
O4B .0 .50 .2980 .034(8)
O5 .0 .0 .2507 .034(8)

loop_
_geom_bond_atom_site_label_1
_geom_bond_atom_site_label_2
_geom_bond_distance
O1A O3A 3.106
O1A O3A' 2.828
O1A O4A 2.841
O1A O5 3.414
O2A O3A 3.014
O2A O3A' 2.670
O2A O4A 3.005
O2A O5 2.971
O3A O3A' 2.970
O3A' O4A 2.859
O4A O5 2.975
O5 O3A 3.165
O2B O3B 3.091
O2B O3B 2.804
O2B O4B 2.891
O2B O5 3.449
O1B O3B 2.968
O1B O3B' 2.597
O1B O4B 3.016
O1B O5 3.045
O3B O3B' 2.966
O3B' O4B 2.869
O4B O5 2.970
O5 O3B 3.148
